data_7206963
loop_
_publ_author_name
'Sun, Hao-Ling'
'Wang, Xiang-Li'
'Jia, Li'
'Cao, Wei'
'Wang, Ke-Zhi'
'Du, Miao'

_publ_section_title
;
 Lanthanide-pyridyl-2,5-dicarboxylate N-oxide frameworks with rutile
 topology
;
_journal_issue 2
_journal_name_full CrystEngComm
_journal_page_first 512
_journal_paper_doi 10.1039/c1ce05698k
_journal_volume 14
_journal_year 2012
_chemical_formula_sum 'C9 H8 La N O8'
_chemical_formula_weight 397.07
_chemical_name_systematic
;
?
;
_space_group_IT_number 14
_symmetry_cell_setting monoclinic
_symmetry_space_group_name_Hall '-P 2ybc'
_symmetry_space_group_name_H-M 'P 1 21/c 1'
_atom_sites_solution_hydrogens geom
_atom_sites_solution_primary direct
_atom_sites_solution_secondary difmap
_audit_creation_method SHELXL-97
_cell_angle_alpha 90.00
_cell_angle_beta 98.5820(10)
_cell_angle_gamma 90.00
_cell_formula_units_Z 4
_cell_length_a 9.91380(10)
_cell_length_b 14.9969(2)
_cell_length_c 8.55450(10)
_cell_measurement_reflns_used 3013
_cell_measurement_temperature 296(2)
_cell_measurement_theta_max 27.64
_cell_measurement_theta_min 3.24
_cell_volume 1257.61(3)
_computing_cell_refinement 'Bruker SMART'
_computing_data_collection 'Bruker SMART'
_computing_data_reduction 'Bruker SAINT'
_computing_molecular_graphics 'Bruker SHELXTL'
_computing_publication_material 'Bruker SHELXTL'
_computing_structure_refinement 'Bruker SHELXTL'
_computing_structure_solution 'Bruker SHELXTL'
_diffrn_ambient_temperature 296(2)
_diffrn_measured_fraction_theta_full 0.977
_diffrn_measured_fraction_theta_max 0.977
_diffrn_measurement_device_type 'CCD area detector'
_diffrn_measurement_method 'phi and omega scans'
_diffrn_radiation_monochromator graphite
_diffrn_radiation_source 'fine-focus sealed tube'
_diffrn_radiation_type MoK\a
_diffrn_radiation_wavelength 0.71073
_diffrn_reflns_av_R_equivalents 0.0200
_diffrn_reflns_av_sigmaI/netI 0.0317
_diffrn_reflns_limit_h_max 12
_diffrn_reflns_limit_h_min -12
_diffrn_reflns_limit_k_max 19
_diffrn_reflns_limit_k_min -13
_diffrn_reflns_limit_l_max 11
_diffrn_reflns_limit_l_min -9
_diffrn_reflns_number 5556
_diffrn_reflns_theta_full 27.64
_diffrn_reflns_theta_max 27.64
_diffrn_reflns_theta_min 2.08
_exptl_absorpt_coefficient_mu 3.431
_exptl_absorpt_correction_T_max 0.8206
_exptl_absorpt_correction_T_min 0.4467
_exptl_absorpt_correction_type multi-scan
_exptl_absorpt_process_details SADABS
_exptl_crystal_colour colorless
_exptl_crystal_density_diffrn 2.097
_exptl_crystal_density_method 'not measured'
_exptl_crystal_description needle
_exptl_crystal_F_000 760
_exptl_crystal_size_max 0.28
_exptl_crystal_size_mid 0.10
_exptl_crystal_size_min 0.06
_refine_diff_density_max 0.766
_refine_diff_density_min -0.771
_refine_diff_density_rms 0.113
_refine_ls_extinction_method none
_refine_ls_goodness_of_fit_ref 1.052
_refine_ls_hydrogen_treatment mixed
_refine_ls_matrix_type full
_refine_ls_number_parameters 180
_refine_ls_number_reflns 2863
_refine_ls_number_restraints 3
_refine_ls_restrained_S_all 1.052
_refine_ls_R_factor_all 0.0294
_refine_ls_R_factor_gt 0.0247
_refine_ls_shift/su_max 0.001
_refine_ls_shift/su_mean 0.000
_refine_ls_structure_factor_coef Fsqd
_refine_ls_weighting_details 'calc w=1/[\s^2^(Fo^2^)+(0.0291P)^2^+0.3118P] where P=(Fo^2^+2Fc^2^)/3'
_refine_ls_weighting_scheme calc
_refine_ls_wR_factor_gt 0.0563
_refine_ls_wR_factor_ref 0.0586
_reflns_number_gt 2522
_reflns_number_total 2863
_reflns_threshold_expression >2sigma(I)
_cod_data_source_file c1ce05698k.txt
_cod_data_source_block La
_cod_depositor_comments
;
The following automatic conversions were performed:

'_symmetry_cell_setting' value 'Monoclinic' changed to 'monoclinic'
according to /home/saulius/struct/CIF-dictionaries/cif_core.dic
dictionary named 'cif_core.dic' version 2.4.1 from
2010-06-29.

'_exptl_absorpt_correction_type' value 'Multi-scan'
changed to 'multi-scan' according to
/home/saulius/struct/CIF-dictionaries/cif_core.dic dictionary named
'cif_core.dic' version 2.4.1 from 2010-06-29.

Automatic conversion script
Id: cif_fix_values 1715 2011-07-08 13:25:40Z adriana 
;
_cod_original_sg_symbol_H-M P2(1)/c
_cod_database_code 7206963

loop_
_symmetry_equiv_pos_as_xyz
'x, y, z'
'-x, y+1/2, -z+1/2'
'-x, -y, -z'
'x, -y-1/2, z-1/2'

loop_
_atom_site_label
_atom_site_type_symbol
_atom_site_fract_x
_atom_site_fract_y
_atom_site_fract_z
_atom_site_U_iso_or_equiv
_atom_site_adp_type
_atom_site_occupancy
_atom_site_symmetry_multiplicity
_atom_site_calc_flag
_atom_site_refinement_flags
C1 C 0.3075(3) 0.2477(2) 0.2908(4) 0.0248(7) Uani 1 1 d .
C2 C 0.4414(3) 0.2871(2) 0.2559(4) 0.0221(7) Uani 1 1 d .
C3 C 0.5603(3) 0.2375(3) 0.2790(5) 0.0323(8) Uani 1 1 d .
H3 H 0.5581 0.1793 0.3164 0.039 Uiso 1 1 calc R
C4 C 0.6830(3) 0.2728(2) 0.2472(4) 0.0303(8) Uani 1 1 d .
H4 H 0.7618 0.2383 0.2589 0.036 Uiso 1 1 calc R
C5 C 0.6852(3) 0.3605(2) 0.1980(4) 0.0196(6) Uani 1 1 d .
C6 C 0.8120(3) 0.4094(2) 0.1659(4) 0.0192(6) Uani 1 1 d .
C7 C 0.5654(3) 0.4081(2) 0.1765(4) 0.0206(6) Uani 1 1 d .
H7 H 0.5668 0.4672 0.1437 0.025 Uiso 1 1 calc R
C8 C -0.0876(3) 0.4379(2) -0.2789(4) 0.0240(7) Uani 1 1 d .
C9 C -0.1775(5) 0.4738(4) -0.4211(5) 0.0628(15) Uani 1 1 d .
H9A H -0.1229 0.5054 -0.4866 0.094 Uiso 1 1 calc R
H9B H -0.2435 0.5137 -0.3879 0.094 Uiso 1 1 calc R
H9C H -0.2236 0.4254 -0.4800 0.094 Uiso 1 1 calc R
La1 La 0.118439(14) 0.383027(11) 0.002701(19) 0.01522(7) Uani 1 1 d .
N1 N 0.4455(2) 0.37193(17) 0.2016(3) 0.0191(6) Uani 1 1 d .
O1 O 0.33743(19) 0.42393(16) 0.1758(3) 0.0267(5) Uani 1 1 d .
O2 O 0.1989(2) 0.2748(2) 0.2150(3) 0.0440(8) Uani 1 1 d .
O3 O 0.3182(2) 0.18881(17) 0.3937(3) 0.0315(6) Uani 1 1 d .
O4 O 0.9193(2) 0.36446(16) 0.1659(3) 0.0277(5) Uani 1 1 d .
O5 O 0.7992(2) 0.49087(16) 0.1448(3) 0.0272(5) Uani 1 1 d .
O6 O -0.0092(3) 0.37401(16) -0.2923(3) 0.0338(6) Uani 1 1 d .
O7 O 0.0042(3) 0.23369(18) -0.0493(3) 0.0400(6) Uani 1 1 d D
H7A H -0.023(5) 0.204(3) -0.146(3) 0.081(12) Uiso 1 1 d D
H7B H 0.001(5) 0.191(3) 0.032(4) 0.081(12) Uiso 1 1 d D
O8 O -0.09241(19) 0.47282(15) -0.1455(2) 0.0222(5) Uani 1 1 d .

loop_
_atom_site_aniso_label
_atom_site_aniso_U_11
_atom_site_aniso_U_22
_atom_site_aniso_U_33
_atom_site_aniso_U_23
_atom_site_aniso_U_13
_atom_site_aniso_U_12
C1 0.0177(13) 0.0314(19) 0.0257(17) 0.0058(15) 0.0049(12) -0.0049(14)
C2 0.0152(12) 0.0279(18) 0.0232(16) 0.0038(14) 0.0027(11) -0.0042(13)
C3 0.0232(15) 0.0241(19) 0.049(2) 0.0179(17) 0.0034(14) -0.0026(14)
C4 0.0160(13) 0.0248(19) 0.050(2) 0.0107(17) 0.0046(13) 0.0025(13)
C5 0.0144(12) 0.0235(17) 0.0213(15) 0.0023(13) 0.0035(11) -0.0019(12)
C6 0.0165(13) 0.0222(17) 0.0202(15) 0.0019(13) 0.0071(11) -0.0017(12)
C7 0.0180(13) 0.0177(16) 0.0258(16) 0.0012(14) 0.0020(11) -0.0009(12)
C8 0.0258(14) 0.0224(18) 0.0231(16) 0.0008(14) 0.0017(12) 0.0028(13)
C9 0.074(3) 0.084(4) 0.027(2) -0.010(2) -0.006(2) 0.039(3)
La1 0.01143(9) 0.01427(10) 0.02054(10) -0.00001(7) 0.00424(6) -0.00008(6)
N1 0.0125(10) 0.0231(15) 0.0215(13) -0.0023(11) 0.0017(9) -0.0003(10)
O1 0.0134(9) 0.0232(13) 0.0426(14) -0.0058(11) 0.0013(9) 0.0022(9)
O2 0.0177(10) 0.059(2) 0.0526(17) 0.0322(15) -0.0043(10) -0.0106(12)
O3 0.0216(10) 0.0371(15) 0.0359(14) 0.0178(12) 0.0050(9) -0.0047(10)
O4 0.0171(10) 0.0264(13) 0.0422(14) 0.0092(11) 0.0130(9) 0.0030(9)
O5 0.0228(10) 0.0214(13) 0.0400(14) 0.0049(11) 0.0135(9) 0.0003(10)
O6 0.0454(14) 0.0303(15) 0.0246(12) -0.0059(11) 0.0017(10) 0.0161(12)
O7 0.0664(17) 0.0298(15) 0.0240(14) -0.0027(12) 0.0072(12) -0.0207(14)
O8 0.0187(9) 0.0266(13) 0.0209(11) -0.0065(10) 0.0020(8) 0.0018(9)

loop_
_atom_type_symbol
_atom_type_description
_atom_type_scat_dispersion_real
_atom_type_scat_dispersion_imag
_atom_type_scat_source
C C 0.0033 0.0016 'International Tables Vol C Tables 4.2.6.8 and 6.1.1.4'
H H 0.0000 0.0000 'International Tables Vol C Tables 4.2.6.8 and 6.1.1.4'
N N 0.0061 0.0033 'International Tables Vol C Tables 4.2.6.8 and 6.1.1.4'
O O 0.0106 0.0060 'International Tables Vol C Tables 4.2.6.8 and 6.1.1.4'
La La -0.2871 2.4523 'International Tables Vol C Tables 4.2.6.8 and 6.1.1.4'

loop_
_geom_angle_atom_site_label_1
_geom_angle_atom_site_label_2
_geom_angle_atom_site_label_3
_geom_angle
_geom_angle_site_symmetry_1
_geom_angle_site_symmetry_3
O2 C1 O3 125.5(3) . .
O2 C1 C2 119.0(3) . .
O3 C1 C2 115.5(3) . .
N1 C2 C3 119.0(3) . .
N1 C2 C1 120.1(3) . .
C3 C2 C1 120.8(3) . .
C2 C3 C4 121.2(3) . .
C2 C3 H3 119.4 . .
C4 C3 H3 119.4 . .
C5 C4 C3 118.5(3) . .
C5 C4 H4 120.8 . .
C3 C4 H4 120.8 . .
C7 C5 C4 118.9(3) . .
C7 C5 C6 116.6(3) . .
C4 C5 C6 124.5(3) . .
O5 C6 O4 126.6(3) . .
O5 C6 C5 115.7(3) . .
O4 C6 C5 117.7(3) . .
N1 C7 C5 122.1(3) . .
N1 C7 H7 118.9 . .
C5 C7 H7 118.9 . .
O6 C8 O8 120.6(3) . .
O6 C8 C9 120.3(3) . .
O8 C8 C9 119.1(3) . .
O6 C8 La1 60.66(17) . .
O8 C8 La1 60.42(15) . .
C9 C8 La1 173.0(3) . .
C8 C9 H9A 109.5 . .
C8 C9 H9B 109.5 . .
H9A C9 H9B 109.5 . .
C8 C9 H9C 109.5 . .
H9A C9 H9C 109.5 . .
H9B C9 H9C 109.5 . .
O2 La1 O5 141.14(7) . 3_665
O2 La1 O1 64.72(8) . .
O5 La1 O1 78.03(8) 3_665 .
O2 La1 O8 104.63(9) . 3_565
O5 La1 O8 69.94(7) 3_665 3_565
O1 La1 O8 69.30(7) . 3_565
O2 La1 O7 68.52(9) . .
O5 La1 O7 139.65(8) 3_665 .
O1 La1 O7 130.29(9) . .
O8 La1 O7 140.70(8) 3_565 .
O2 La1 O3 78.96(9) . 4_565
O5 La1 O3 78.65(8) 3_665 4_565
O1 La1 O3 70.67(7) . 4_565
O8 La1 O3 133.02(7) 3_565 4_565
O7 La1 O3 85.02(9) . 4_565
O2 La1 O4 73.93(8) . 1_455
O5 La1 O4 133.64(7) 3_665 1_455
O1 La1 O4 111.61(7) . 1_455
O8 La1 O4 71.93(7) 3_565 1_455
O7 La1 O4 69.01(8) . 1_455
O3 La1 O4 147.70(8) 4_565 1_455
O2 La1 O8 146.08(7) . .
O5 La1 O8 70.40(7) 3_665 .
O1 La1 O8 135.15(7) . .
O8 La1 O8 70.38(7) 3_565 .
O7 La1 O8 93.77(8) . .
O3 La1 O8 129.87(7) 4_565 .
O4 La1 O8 72.70(7) 1_455 .
O2 La1 O6 136.03(9) . .
O5 La1 O6 72.61(8) 3_665 .
O1 La1 O6 145.10(8) . .
O8 La1 O6 115.91(7) 3_565 .
O7 La1 O6 69.43(8) . .
O3 La1 O6 85.23(7) 4_565 .
O4 La1 O6 102.30(8) 1_455 .
O8 La1 O6 48.66(7) . .
O2 La1 C8 149.95(9) . .
O5 La1 C8 67.82(8) 3_665 .
O1 La1 C8 145.32(9) . .
O8 La1 C8 92.69(8) 3_565 .
O7 La1 C8 82.47(9) . .
O3 La1 C8 106.98(8) 4_565 .
O4 La1 C8 88.86(8) 1_455 .
O8 La1 C8 24.54(7) . .
O6 La1 C8 24.25(8) . .
O2 La1 La1 132.14(7) . 3_565
O5 La1 La1 65.49(5) 3_665 3_565
O1 La1 La1 103.52(5) . 3_565
O8 La1 La1 36.21(5) 3_565 3_565
O7 La1 La1 120.17(7) . 3_565
O3 La1 La1 143.98(6) 4_565 3_565
O4 La1 La1 68.19(5) 1_455 3_565
O8 La1 La1 34.17(5) . 3_565
O6 La1 La1 81.16(5) . 3_565
C8 La1 La1 57.15(6) . 3_565
O1 N1 C7 116.6(3) . .
O1 N1 C2 123.2(2) . .
C7 N1 C2 120.2(3) . .
N1 O1 La1 124.30(17) . .
C1 O2 La1 139.3(2) . .
C1 O3 La1 124.84(18) . 4_566
C6 O4 La1 130.7(2) . 1_655
C6 O5 La1 142.38(19) . 3_665
C8 O6 La1 95.09(19) . .
La1 O7 H7A 130(3) . .
La1 O7 H7B 122(3) . .
H7A O7 H7B 106(2) . .
C8 O8 La1 144.7(2) . 3_565
C8 O8 La1 95.05(18) . .
La1 O8 La1 109.62(7) 3_565 .

loop_
_geom_bond_atom_site_label_1
_geom_bond_atom_site_label_2
_geom_bond_distance
_geom_bond_site_symmetry_2
C1 O2 1.239(4) .
C1 O3 1.241(4) .
C1 C2 1.523(4) .
C2 N1 1.357(4) .
C2 C3 1.383(4) .
C3 C4 1.390(5) .
C3 H3 0.9300 .
C4 C5 1.381(5) .
C4 H4 0.9300 .
C5 C7 1.375(4) .
C5 C6 1.516(4) .
C6 O5 1.239(4) .
C6 O4 1.259(4) .
C7 N1 1.352(4) .
C7 H7 0.9300 .
C8 O6 1.249(4) .
C8 O8 1.263(4) .
C8 C9 1.497(5) .
C8 La1 3.030(3) .
C9 H9A 0.9600 .
C9 H9B 0.9600 .
C9 H9C 0.9600 .
La1 O2 2.477(3) .
La1 O5 2.479(2) 3_665
La1 O1 2.515(2) .
La1 O8 2.515(2) 3_565
La1 O7 2.519(3) .
La1 O3 2.550(2) 4_565
La1 O4 2.597(2) 1_455
La1 O8 2.646(2) .
La1 O6 2.652(2) .
La1 La1 4.2183(3) 3_565
N1 O1 1.317(3) .
O3 La1 2.550(2) 4_566
O4 La1 2.597(2) 1_655
O5 La1 2.479(2) 3_665
O7 H7A 0.944(19) .
O7 H7B 0.953(19) .
O8 La1 2.515(2) 3_565
